data_1569067
loop_
_publ_author_name
'Bredikhin, Alexander A.'
'Bredikhina, Zemfira A.'
'Samigullina, Aida I.'
'Gubaidullin, Aidar T.'

_publ_section_title
;
 3-(2-Chloro-5-methylphenoxy)propane-1,2-diol
;
_journal_issue 2
_journal_name_full Molbank
_journal_page_first M1624
_journal_paper_doi 10.3390/M1624
_journal_volume 2023
_journal_year 2023
_chemical_absolute_configuration rmad
_chemical_formula_moiety 'C10 H13 Cl O3'
_chemical_formula_sum 'C10 H13 Cl O3'
_chemical_formula_weight 216.65
_space_group_crystal_system orthorhombic
_space_group_IT_number 19
_space_group_name_Hall 'P 2ac 2ab'
_space_group_name_H-M_alt 'P 21 21 21'
_atom_sites_solution_hydrogens mixed
_atom_sites_solution_primary direct
_audit_creation_method SHELXL-2014/7
_cell_angle_alpha 90
_cell_angle_beta 90
_cell_angle_gamma 90
_cell_formula_units_Z 4
_cell_length_a 4.5908(6)
_cell_length_b 5.6201(8)
_cell_length_c 39.348(5)
_cell_measurement_reflns_used 3573
_cell_measurement_temperature 173(2)
_cell_measurement_theta_max 27.09
_cell_measurement_theta_min 3.11
_cell_volume 1015.2(2)
_computing_cell_refinement 'APEX2 v2008.6-1 (Bruker AXS)'
_computing_data_collection 'Bruker SMART'
_computing_data_reduction 'SAINT V7.34A (Bruker AXS, 2006)'
_computing_molecular_graphics 'Ortep-3 for Windows (Farrugia, 1997)'
_computing_publication_material 'WinGX publication routines (Farrugia, 1999)'
_computing_structure_refinement 'SHELXL-2014/7 (Sheldrick, 2014)'
_computing_structure_solution 'SHELXS-97 (Sheldrick, 1990)'
_diffrn_ambient_temperature 173(2)
_diffrn_measured_fraction_theta_full 0.992
_diffrn_measured_fraction_theta_max 0.993
_diffrn_measurement_device_type 'Bruker APEX-II CCD'
_diffrn_measurement_method '\f and \w scans'
_diffrn_radiation_monochromator graphite
_diffrn_radiation_source 'fine-focus sealed tube'
_diffrn_radiation_type MoK\a
_diffrn_radiation_wavelength 0.71073
_diffrn_reflns_av_R_equivalents 0.0374
_diffrn_reflns_av_unetI/netI 0.0418
_diffrn_reflns_Laue_measured_fraction_full 0.992
_diffrn_reflns_Laue_measured_fraction_max 0.993
_diffrn_reflns_limit_h_max 5
_diffrn_reflns_limit_h_min -5
_diffrn_reflns_limit_k_max 7
_diffrn_reflns_limit_k_min -7
_diffrn_reflns_limit_l_max 50
_diffrn_reflns_limit_l_min -45
_diffrn_reflns_number 8199
_diffrn_reflns_point_group_measured_fraction_full 0.986
_diffrn_reflns_point_group_measured_fraction_max 0.986
_diffrn_reflns_theta_full 25.242
_diffrn_reflns_theta_max 26.994
_diffrn_reflns_theta_min 3.106
_exptl_absorpt_coefficient_mu 0.354
_exptl_absorpt_correction_T_max 0.7455
_exptl_absorpt_correction_T_min 0.6394
_exptl_absorpt_correction_type multi-scan
_exptl_absorpt_process_details
;
G.M. Sheldrick (1998a). SADABS v.2.01, Bruker.
Siemens Area Detector Absorption Correction Program.
Bruker AXS. Madison. Wisconsin. USA
;
_exptl_crystal_colour colourless
_exptl_crystal_density_diffrn 1.417
_exptl_crystal_description plate
_exptl_crystal_F_000 456
_exptl_crystal_size_max 0.980
_exptl_crystal_size_mid 0.220
_exptl_crystal_size_min 0.060
_refine_diff_density_max 0.237
_refine_diff_density_min -0.181
_refine_diff_density_rms 0.045
_refine_ls_abs_structure_details
;
 Flack x determined using 639 quotients [(I+)-(I-)]/[(I+)+(I-)]
 (Parsons, Flack and Wagner, Acta Cryst. B69 (2013) 249-259).
;
_refine_ls_abs_structure_Flack 0.03(4)
_refine_ls_extinction_method none
_refine_ls_goodness_of_fit_ref 1.059
_refine_ls_hydrogen_treatment mixed
_refine_ls_matrix_type full
_refine_ls_number_parameters 136
_refine_ls_number_reflns 2188
_refine_ls_number_restraints 0
_refine_ls_restrained_S_all 1.059
_refine_ls_R_factor_all 0.0458
_refine_ls_R_factor_gt 0.0370
_refine_ls_shift/su_max 0.001
_refine_ls_shift/su_mean 0.000
_refine_ls_structure_factor_coef Fsqd
_refine_ls_weighting_details 'w=1/[\s^2^(Fo^2^)+(0.0220P)^2^+0.2081P] where P=(Fo^2^+2Fc^2^)/3'
_refine_ls_weighting_scheme calc
_refine_ls_wR_factor_gt 0.0650
_refine_ls_wR_factor_ref 0.0683
_reflns_Friedel_coverage 0.611
_reflns_Friedel_fraction_full 0.977
_reflns_Friedel_fraction_max 0.974
_reflns_number_gt 1945
_reflns_number_total 2188
_reflns_threshold_expression 'I > 2\s(I)'
_cod_data_source_file S-1.cif
_cod_data_source_block shelx
_cod_database_code 1569067
_shelx_shelxl_version_number 2014/7
_shelx_space_group_comment
;
The symmetry employed for this shelxl refinement is uniquely defined
by the following loop, which should always be used as a source of
symmetry information in preference to the above space-group names.
They are only intended as comments.
;
_shelx_estimated_absorpt_t_min 0.723
_shelx_estimated_absorpt_t_max 0.979

loop_
_space_group_symop_operation_xyz
'x, y, z'
'-x+1/2, -y, z+1/2'
'-x, y+1/2, -z+1/2'
'x+1/2, -y+1/2, -z'

loop_
_atom_site_label
_atom_site_type_symbol
_atom_site_fract_x
_atom_site_fract_y
_atom_site_fract_z
_atom_site_U_iso_or_equiv
_atom_site_adp_type
_atom_site_occupancy
_atom_site_site_symmetry_order
_atom_site_calc_flag
_atom_site_refinement_flags_posn
_atom_site_refinement_flags_adp
_atom_site_refinement_flags_occupancy
_atom_site_disorder_assembly
_atom_site_disorder_group
C1 C 0.5597(6) 1.0730(4) 0.95748(6) 0.0212(5) Uani 1 1 d . . . . .
H11 H 0.7023 1.1841 0.9473 0.025 Uiso 1 1 calc R U . . .
H12 H 0.3703 1.0974 0.9460 0.025 Uiso 1 1 calc R U . . .
C2 C 0.6609(5) 0.8185(5) 0.95163(6) 0.0195(5) Uani 1 1 d . . . . .
H20 H 0.5226 0.7071 0.9631 0.023 Uiso 1 1 calc R U . . .
C3 C 0.6657(5) 0.7644(4) 0.91414(6) 0.0231(6) Uani 1 1 d . . . . .
H31 H 0.7298 0.5984 0.9103 0.028 Uiso 1 1 calc R U . . .
H32 H 0.4687 0.7843 0.9043 0.028 Uiso 1 1 calc R U . . .
C4 C 0.8694(5) 0.9445(4) 0.86429(6) 0.0201(5) Uani 1 1 d . . . . .
C5 C 1.0371(5) 1.1287(4) 0.85070(6) 0.0239(6) Uani 1 1 d . . . . .
C6 C 1.0544(6) 1.1624(5) 0.81634(7) 0.0314(6) Uani 1 1 d . . . . .
H6 H 1.1698 1.2882 0.8074 0.038 Uiso 1 1 calc R U . . .
C7 C 0.9040(6) 1.0134(5) 0.79451(7) 0.0299(7) Uani 1 1 d . . . . .
H7 H 0.9157 1.0384 0.7707 0.036 Uiso 1 1 calc R U . . .
C8 C 0.7369(5) 0.8289(4) 0.80705(6) 0.0243(5) Uani 1 1 d . . . . .
C9 C 0.7225(5) 0.7954(4) 0.84204(6) 0.0240(5) Uani 1 1 d . . . . .
H9 H 0.6097 0.6679 0.8509 0.029 Uiso 1 1 calc R U . . .
C10 C 0.5743(6) 0.6649(5) 0.78371(6) 0.0317(6) Uani 1 1 d . . . . .
H101 H 0.6174 0.7067 0.7601 0.048 Uiso 1 1 calc R U . . .
H102 H 0.3646 0.6804 0.7878 0.048 Uiso 1 1 calc R U . . .
H103 H 0.6347 0.5003 0.7880 0.048 Uiso 1 1 calc R U . . .
O1 O 0.5285(4) 1.1260(3) 0.99302(4) 0.0232(4) Uani 1 1 d . . . . .
O2 O 0.9428(4) 0.7913(4) 0.96632(5) 0.0262(4) Uani 1 1 d . . . . .
O3 O 0.8660(4) 0.9277(3) 0.89855(4) 0.0269(4) Uani 1 1 d . . . . .
Cl1 Cl 1.22398(14) 1.31606(12) 0.87816(2) 0.03406(19) Uani 1 1 d . . . . .
H1 H 0.684(7) 1.188(5) 0.9996(7) 0.044(9) Uiso 1 1 d . . . . .
H2 H 0.946(6) 0.667(6) 0.9771(7) 0.040(9) Uiso 1 1 d . . . . .

loop_
_atom_site_aniso_label
_atom_site_aniso_U_11
_atom_site_aniso_U_22
_atom_site_aniso_U_33
_atom_site_aniso_U_23
_atom_site_aniso_U_13
_atom_site_aniso_U_12
C1 0.0235(13) 0.0237(13) 0.0163(13) 0.0010(10) -0.0001(10) -0.0014(11)
C2 0.0185(11) 0.0219(12) 0.0182(12) 0.0019(10) 0.0008(9) -0.0030(11)
C3 0.0245(13) 0.0243(14) 0.0204(13) -0.0009(10) 0.0037(10) -0.0102(10)
C4 0.0193(13) 0.0231(13) 0.0180(13) 0.0009(10) 0.0029(10) 0.0000(10)
C5 0.0207(13) 0.0225(13) 0.0284(14) 0.0011(11) -0.0016(11) -0.0037(11)
C6 0.0333(15) 0.0328(15) 0.0281(15) 0.0107(13) 0.0010(12) -0.0080(14)
C7 0.0335(16) 0.0373(16) 0.0190(14) 0.0071(12) 0.0006(12) -0.0005(13)
C8 0.0229(13) 0.0274(13) 0.0225(13) 0.0002(10) 0.0010(11) 0.0022(13)
C9 0.0269(13) 0.0235(12) 0.0216(13) -0.0002(10) 0.0046(11) -0.0043(13)
C10 0.0385(15) 0.0369(15) 0.0196(13) -0.0039(12) -0.0014(12) -0.0014(14)
O1 0.0221(10) 0.0269(10) 0.0204(9) -0.0044(7) 0.0016(8) -0.0023(8)
O2 0.0215(9) 0.0299(10) 0.0271(10) 0.0060(9) -0.0043(8) 0.0016(9)
O3 0.0302(10) 0.0332(10) 0.0172(9) 0.0004(7) 0.0041(8) -0.0135(8)
Cl1 0.0377(4) 0.0314(3) 0.0331(4) 0.0025(3) -0.0047(3) -0.0146(3)

loop_
_atom_type_symbol
_atom_type_description
_atom_type_scat_dispersion_real
_atom_type_scat_dispersion_imag
_atom_type_scat_source
C C 0.0033 0.0016 'International Tables Vol C Tables 4.2.6.8 and 6.1.1.4'
H H 0.0000 0.0000 'International Tables Vol C Tables 4.2.6.8 and 6.1.1.4'
O O 0.0106 0.0060 'International Tables Vol C Tables 4.2.6.8 and 6.1.1.4'
Cl Cl 0.1484 0.1585 'International Tables Vol C Tables 4.2.6.8 and 6.1.1.4'

loop_
_geom_angle_atom_site_label_1
_geom_angle_atom_site_label_2
_geom_angle_atom_site_label_3
_geom_angle
_geom_angle_site_symmetry_1
_geom_angle_site_symmetry_3
_geom_angle_publ_flag
O1 C1 C2 111.87(19) . . ?
O1 C1 H11 109.2 . . ?
C2 C1 H11 109.2 . . ?
O1 C1 H12 109.2 . . ?
C2 C1 H12 109.2 . . ?
H11 C1 H12 107.9 . . ?
O2 C2 C3 111.24(18) . . ?
O2 C2 C1 108.5(2) . . ?
C3 C2 C1 110.02(19) . . ?
O2 C2 H20 109.0 . . ?
C3 C2 H20 109.0 . . ?
C1 C2 H20 109.0 . . ?
O3 C3 C2 107.38(19) . . ?
O3 C3 H31 110.2 . . ?
C2 C3 H31 110.2 . . ?
O3 C3 H32 110.2 . . ?
C2 C3 H32 110.2 . . ?
H31 C3 H32 108.5 . . ?
O3 C4 C9 125.6(2) . . ?
O3 C4 C5 116.1(2) . . ?
C9 C4 C5 118.3(2) . . ?
C6 C5 C4 120.9(2) . . ?
C6 C5 Cl1 120.2(2) . . ?
C4 C5 Cl1 118.95(19) . . ?
C5 C6 C7 120.0(3) . . ?
C5 C6 H6 120.0 . . ?
C7 C6 H6 120.0 . . ?
C8 C7 C6 120.7(2) . . ?
C8 C7 H7 119.7 . . ?
C6 C7 H7 119.7 . . ?
C7 C8 C9 118.8(2) . . ?
C7 C8 C10 121.3(2) . . ?
C9 C8 C10 119.9(2) . . ?
C4 C9 C8 121.3(2) . . ?
C4 C9 H9 119.3 . . ?
C8 C9 H9 119.3 . . ?
C8 C10 H101 109.5 . . ?
C8 C10 H102 109.5 . . ?
H101 C10 H102 109.5 . . ?
C8 C10 H103 109.5 . . ?
H101 C10 H103 109.5 . . ?
H102 C10 H103 109.5 . . ?
C1 O1 H1 108(2) . . ?
C2 O2 H2 109(2) . . ?
C4 O3 C3 118.5(2) . . ?

loop_
_geom_bond_atom_site_label_1
_geom_bond_atom_site_label_2
_geom_bond_distance
_geom_bond_site_symmetry_2
_geom_bond_publ_flag
C1 O1 1.437(3) . ?
C1 C2 1.521(3) . ?
C1 H11 0.9900 . ?
C1 H12 0.9900 . ?
C2 O2 1.425(3) . ?
C2 C3 1.506(3) . ?
C2 H20 1.0000 . ?
C3 O3 1.437(3) . ?
C3 H31 0.9900 . ?
C3 H32 0.9900 . ?
C4 O3 1.351(3) . ?
C4 C9 1.387(3) . ?
C4 C5 1.396(3) . ?
C5 C6 1.368(3) . ?
C5 Cl1 1.735(2) . ?
C6 C7 1.384(4) . ?
C6 H6 0.9500 . ?
C7 C8 1.381(4) . ?
C7 H7 0.9500 . ?
C8 C9 1.391(3) . ?
C8 C10 1.500(3) . ?
C9 H9 0.9500 . ?
C10 H101 0.9800 . ?
C10 H102 0.9800 . ?
C10 H103 0.9800 . ?
O1 H1 0.83(3) . ?
O2 H2 0.82(3) . ?

loop_
_geom_torsion_atom_site_label_1
_geom_torsion_atom_site_label_2
_geom_torsion_atom_site_label_3
_geom_torsion_atom_site_label_4
_geom_torsion
_geom_torsion_site_symmetry_1
_geom_torsion_site_symmetry_2
_geom_torsion_site_symmetry_3
_geom_torsion_site_symmetry_4
_geom_torsion_publ_flag
O1 C1 C2 O2 -63.0(3) . . . . ?
O1 C1 C2 C3 175.16(19) . . . . ?
O2 C2 C3 O3 -59.8(3) . . . . ?
C1 C2 C3 O3 60.4(2) . . . . ?
O3 C4 C5 C6 -179.7(2) . . . . ?
C9 C4 C5 C6 0.5(4) . . . . ?
O3 C4 C5 Cl1 0.2(3) . . . . ?
C9 C4 C5 Cl1 -179.68(19) . . . . ?
C4 C5 C6 C7 0.2(4) . . . . ?
Cl1 C5 C6 C7 -179.7(2) . . . . ?
C5 C6 C7 C8 -0.4(4) . . . . ?
C6 C7 C8 C9 0.0(4) . . . . ?
C6 C7 C8 C10 -179.6(2) . . . . ?
O3 C4 C9 C8 179.2(2) . . . . ?
C5 C4 C9 C8 -0.9(4) . . . . ?
C7 C8 C9 C4 0.6(4) . . . . ?
C10 C8 C9 C4 -179.8(2) . . . . ?
C9 C4 O3 C3 -8.9(4) . . . . ?
C5 C4 O3 C3 171.2(2) . . . . ?
C2 C3 O3 C4 -168.1(2) . . . . ?
